data_9000018
loop_
_publ_author_name
'Buerger, M. J.'

_publ_section_title
;
 The crystal structure of gudmundite
;
_journal_name_full 'American Mineralogist'
_journal_page_first 183
_journal_page_last 184
_journal_volume 24
_journal_year 1939
_chemical_formula_sum 'Fe S Sb'
_chemical_name_mineral Gudmundite
_space_group_crystal_system monoclinic
_space_group_IT_number 14
_space_group_name_Hall '-P 2ybc (x+1/2*z,y,1/2*z)'
_space_group_name_H-M_alt 'B 1 21/d 1'
_symmetry_space_group_name_H-M 'B 1 21/d 1'
_cell_angle_alpha 90
_cell_angle_beta 90.
_cell_angle_gamma 90
_cell_length_a 10.00
_cell_length_b 5.93
_cell_length_c 6.73
_cell_formula_units_Z 8
_cell_volume 399.089
_database_code_amcsd 0000021
_exptl_crystal_density_diffrn 6.979
_cod_depositor_comments
;
 Updating space group information.

 2018-06-13,
 Antanas Vaitkus
;
_cod_original_formula_sum 'Fe Sb S'
_cod_database_code 9000018

loop_
_space_group_symop_id
_space_group_symop_operation_xyz
1 x,y,z
2 1/2+x,y,1/2+z
3 3/4-x,1/2+y,3/4-z
4 1/4-x,1/2+y,1/4-z
5 3/4+x,1/2-y,3/4+z
6 1/4+x,1/2-y,1/4+z
7 1/2-x,-y,1/2-z
8 -x,-y,-z

loop_
_atom_site_label
_atom_site_fract_x
_atom_site_fract_y
_atom_site_fract_z
Fe 0.00000 0.01500 0.30000
Sb 0.14000 0.13100 -0.00800
S 0.15600 0.14500 0.51100

loop_
_cod_related_entry_id
_cod_related_entry_database
_cod_related_entry_code
1 AMCSD 0000021
